data_4075731
loop_
_publ_author_name
'Han, Won Seok'
'Lee, Soon W.'

_publ_section_title
;
 Preparation of Novel Rhodonocenium Complexes via [2 + 2 + 1]
 Cyclotrimerization of Terminal Aryl Alkynes
;
_journal_issue 5
_journal_name_full Organometallics
_journal_page_first 997
_journal_paper_doi 10.1021/om0492404
_journal_volume 24
_journal_year 2005
_chemical_formula_sum 'C39 H42 F3 O4 Rh S'
_chemical_formula_weight 766.70
_chemical_name_systematic
; 
 ? 
;
_space_group_IT_number 14
_symmetry_cell_setting monoclinic
_symmetry_space_group_name_Hall '-P 2yn'
_symmetry_space_group_name_H-M 'P 1 21/n 1'
_atom_sites_solution_hydrogens geom
_atom_sites_solution_primary direct
_atom_sites_solution_secondary difmap
_audit_creation_method SHELXL-97
_cell_angle_alpha 90.00
_cell_angle_beta 113.195(17)
_cell_angle_gamma 90.00
_cell_formula_units_Z 4
_cell_length_a 13.277(2)
_cell_length_b 20.202(4)
_cell_length_c 15.130(4)
_cell_measurement_reflns_used 34
_cell_measurement_temperature 293(2)
_cell_measurement_theta_max 12.47
_cell_measurement_theta_min 2.02
_cell_volume 3730.2(14)
_computing_cell_refinement 'Siemens XSCANS'
_computing_data_collection 'Siemens XSCANS'
_computing_data_reduction 'Siemens SHELXTL'
_computing_molecular_graphics 'Siemens SHELXTL'
_computing_publication_material 'Siemens SHELXTL'
_computing_structure_refinement 'SHELXL-97 (Sheldrick, 1997)'
_computing_structure_solution 'SHELXS-97 (Sheldrick, 1990)'
_diffrn_ambient_temperature 293(2)
_diffrn_measured_fraction_theta_full 0.988
_diffrn_measured_fraction_theta_max 0.988
_diffrn_measurement_device 'Siemens P4'
_diffrn_measurement_method '\w scans'
_diffrn_radiation_monochromator graphite
_diffrn_radiation_source 'sealed tube'
_diffrn_radiation_type MoK\a
_diffrn_radiation_wavelength 0.71073
_diffrn_reflns_av_R_equivalents 0.0691
_diffrn_reflns_av_sigmaI/netI 0.1821
_diffrn_reflns_limit_h_max 15
_diffrn_reflns_limit_h_min 0
_diffrn_reflns_limit_k_max 24
_diffrn_reflns_limit_k_min 0
_diffrn_reflns_limit_l_max 16
_diffrn_reflns_limit_l_min -17
_diffrn_reflns_number 6781
_diffrn_reflns_theta_full 25.00
_diffrn_reflns_theta_max 25.00
_diffrn_reflns_theta_min 1.78
_diffrn_standards_interval_count 97
_diffrn_standards_number 3
_exptl_absorpt_coefficient_mu 0.566
_exptl_absorpt_correction_T_max 0.8614
_exptl_absorpt_correction_T_min 0.5504
_exptl_absorpt_correction_type empirical
_exptl_crystal_colour 'YELLOW            '
_exptl_crystal_density_diffrn 1.365
_exptl_crystal_density_method 'not measured'
_exptl_crystal_description 'BLOCK             '
_exptl_crystal_F_000 1584
_exptl_crystal_size_max 0.16
_exptl_crystal_size_mid 0.14
_exptl_crystal_size_min 0.12
_refine_diff_density_max 0.960
_refine_diff_density_min -1.000
_refine_diff_density_rms 0.128
_refine_ls_extinction_method none
_refine_ls_goodness_of_fit_ref 1.025
_refine_ls_hydrogen_treatment mixed
_refine_ls_matrix_type full
_refine_ls_number_parameters 398
_refine_ls_number_reflns 6487
_refine_ls_number_restraints 4
_refine_ls_restrained_S_all 1.024
_refine_ls_R_factor_all 0.2435
_refine_ls_R_factor_gt 0.1087
_refine_ls_shift/su_max 0.129
_refine_ls_shift/su_mean 0.003
_refine_ls_structure_factor_coef Fsqd
_refine_ls_weighting_details 'calc w=1/[\s^2^(Fo^2^)+(0.1519P)^2^+6.7131P] where P=(Fo^2^+2Fc^2^)/3'
_refine_ls_weighting_scheme calc
_refine_ls_wR_factor_gt 0.2514
_refine_ls_wR_factor_ref 0.3383
_reflns_number_gt 2662
_reflns_number_total 6487
_reflns_threshold_expression >2sigma(I)
_cod_data_source_file om0492404si20041001_085038.cif
_cod_data_source_block rhobu
_cod_depositor_comments
;
The following automatic conversions were performed:

'_symmetry_cell_setting' value 'Monoclinic' changed to 'monoclinic'
according to /home/saulius/struct/CIF-dictionaries/cif_core.dic
dictionary named 'cif_core.dic' version 2.4.1 from 2010-06-29.

Automatic conversion script
Id: cif_fix_values 1715 2011-07-08 13:25:40Z adriana 
;
_cod_original_cell_volume 3730.1(14)
_cod_original_sg_symbol_H-M 'P2(1)/n  '
_cod_database_code 4075731

loop_
_symmetry_equiv_pos_as_xyz
'x, y, z'
'-x+1/2, y+1/2, -z+1/2'
'-x, -y, -z'
'x-1/2, -y-1/2, z-1/2'

loop_
_atom_site_label
_atom_site_type_symbol
_atom_site_fract_x
_atom_site_fract_y
_atom_site_fract_z
_atom_site_U_iso_or_equiv
_atom_site_adp_type
_atom_site_occupancy
_atom_site_symmetry_multiplicity
_atom_site_calc_flag
_atom_site_refinement_flags
Rh1 Rh 0.11226(10) 0.77298(6) 0.07932(8) 0.0540(4) Uani 1 1 d .
O1 O 0.2701(9) 0.8930(5) 0.0009(8) 0.084(3) Uani 1 1 d .
C1 C -0.0270(14) 0.8335(8) -0.0125(18) 0.093(7) Uani 1 1 d .
C2 C -0.0516(15) 0.7991(14) 0.0595(14) 0.090(6) Uani 1 1 d .
C3 C -0.0498(13) 0.7349(12) 0.0455(14) 0.083(5) Uani 1 1 d .
C4 C -0.0162(14) 0.7243(11) -0.0311(15) 0.089(6) Uani 1 1 d .
C5 C -0.0062(13) 0.7853(10) -0.0641(12) 0.076(5) Uani 1 1 d .
C6 C -0.0200(17) 0.9072(10) -0.0238(19) 0.143(10) Uani 1 1 d .
H6A H -0.0893 0.9271 -0.0337 0.215 Uiso 1 1 calc R
H6B H -0.0019 0.9163 -0.0781 0.215 Uiso 1 1 calc R
H6C H 0.0357 0.9252 0.0333 0.215 Uiso 1 1 calc R
C7 C -0.0809(17) 0.8372(15) 0.1379(16) 0.170(13) Uani 1 1 d .
H7A H -0.0501 0.8810 0.1466 0.255 Uiso 1 1 calc R
H7B H -0.0511 0.8136 0.1977 0.255 Uiso 1 1 calc R
H7C H -0.1590 0.8402 0.1168 0.255 Uiso 1 1 calc R
C8 C -0.0734(17) 0.6823(15) 0.1068(16) 0.175(14) Uani 1 1 d .
H8A H -0.0235 0.6460 0.1168 0.262 Uiso 1 1 calc R
H8B H -0.1473 0.6667 0.0745 0.262 Uiso 1 1 calc R
H8C H -0.0644 0.7010 0.1678 0.262 Uiso 1 1 calc R
C9 C -0.0061(19) 0.6570(11) -0.0731(19) 0.172(13) Uani 1 1 d .
H9A H -0.0720 0.6320 -0.0865 0.258 Uiso 1 1 calc R
H9B H 0.0551 0.6333 -0.0277 0.258 Uiso 1 1 calc R
H9C H 0.0048 0.6634 -0.1316 0.258 Uiso 1 1 calc R
C10 C 0.0186(19) 0.7962(18) -0.1549(14) 0.189(15) Uani 1 1 d .
H10A H 0.0130 0.7549 -0.1877 0.283 Uiso 1 1 calc R
H10B H 0.0914 0.8136 -0.1363 0.283 Uiso 1 1 calc R
H10C H -0.0332 0.8271 -0.1969 0.283 Uiso 1 1 calc R
C11 C 0.2281(11) 0.7449(6) 0.2242(9) 0.051(4) Uani 1 1 d .
C12 C 0.2581(11) 0.7098(7) 0.1584(11) 0.066(4) Uani 1 1 d .
H12 H 0.2595 0.6639 0.1533 0.079 Uiso 1 1 calc R
C13 C 0.2866(12) 0.7570(7) 0.0995(10) 0.056(4) Uani 1 1 d .
C14 C 0.2742(11) 0.8208(8) 0.1299(10) 0.058(4) Uani 1 1 d .
C15 C 0.2395(12) 0.8147(7) 0.2053(11) 0.063(4) Uani 1 1 d .
H15 H 0.2256 0.8499 0.2385 0.075 Uiso 1 1 calc R
C16 C 0.1937(12) 0.7176(8) 0.2977(11) 0.063(4) Uani 1 1 d .
C17 C 0.1748(15) 0.7587(8) 0.3647(13) 0.082(5) Uani 1 1 d .
H17 H 0.1827 0.8042 0.3612 0.098 Uiso 1 1 calc R
C18 C 0.1451(18) 0.7335(14) 0.4350(14) 0.108(7) Uani 1 1 d .
H18 H 0.1359 0.7608 0.4807 0.130 Uiso 1 1 calc R
C19 C 0.1292(17) 0.6653(16) 0.4355(15) 0.117(8) Uani 1 1 d .
H19 H 0.1081 0.6467 0.4817 0.141 Uiso 1 1 calc R
C20 C 0.144(2) 0.6263(11) 0.3694(15) 0.119(8) Uani 1 1 d .
H20 H 0.1271 0.5815 0.3670 0.143 Uiso 1 1 calc R
C21 C 0.1833(15) 0.6517(9) 0.3065(12) 0.086(5) Uani 1 1 d .
H21 H 0.2037 0.6230 0.2684 0.103 Uiso 1 1 calc R
C22 C 0.3256(12) 0.7302(7) 0.0264(10) 0.057(3) Uani 1 1 d .
C23 C 0.3897(13) 0.6739(9) 0.0471(12) 0.074(4) Uani 1 1 d .
H23 H 0.4060 0.6539 0.1066 0.088 Uiso 1 1 calc R
C24 C 0.4319(16) 0.6447(9) -0.0146(14) 0.091(6) Uani 1 1 d .
H24 H 0.4734 0.6061 0.0012 0.109 Uiso 1 1 calc R
C25 C 0.4079(17) 0.6769(11) -0.0997(15) 0.097(6) Uani 1 1 d .
H25 H 0.4374 0.6604 -0.1417 0.116 Uiso 1 1 calc R
C26 C 0.3434(16) 0.7317(11) -0.1269(13) 0.096(6) Uani 1 1 d .
H26 H 0.3292 0.7516 -0.1860 0.115 Uiso 1 1 calc R
C27 C 0.2984(14) 0.7577(8) -0.0637(11) 0.075(5) Uani 1 1 d .
H27 H 0.2504 0.7934 -0.0828 0.090 Uiso 1 1 calc R
C28 C 0.3050(14) 0.8884(7) 0.1022(11) 0.068(4) Uani 1 1 d .
H28 H 0.2639 0.9217 0.1213 0.081 Uiso 1 1 calc R
C29 C 0.4244(13) 0.9013(8) 0.1604(11) 0.064(4) Uani 1 1 d .
C30 C 0.4985(18) 0.8665(10) 0.1431(15) 0.098(6) Uani 1 1 d .
H30 H 0.4768 0.8360 0.0930 0.118 Uiso 1 1 calc R
C31 C 0.6177(18) 0.8760(13) 0.204(2) 0.122(8) Uani 1 1 d .
H31 H 0.6713 0.8524 0.1924 0.147 Uiso 1 1 calc R
C32 C 0.644(3) 0.9204(15) 0.2773(18) 0.129(10) Uani 1 1 d .
H32 H 0.7175 0.9272 0.3177 0.155 Uiso 1 1 calc R
C33 C 0.567(2) 0.9535(13) 0.2906(18) 0.121(9) Uani 1 1 d .
H33 H 0.5872 0.9848 0.3396 0.145 Uiso 1 1 calc R
C34 C 0.4547(16) 0.9447(8) 0.2359(13) 0.079(5) Uani 1 1 d .
H34 H 0.4024 0.9676 0.2505 0.095 Uiso 1 1 calc R
C35 C 0.2791(19) 0.9577(9) -0.0273(14) 0.103(6) Uani 1 1 d .
H35A H 0.3556 0.9708 -0.0023 0.124 Uiso 1 1 calc R
H35B H 0.2402 0.9877 -0.0018 0.124 Uiso 1 1 calc R
C36 C 0.230(2) 0.9613(14) -0.1388(18) 0.146(10) Uani 1 1 d .
H36A H 0.1550 0.9453 -0.1624 0.175 Uiso 1 1 calc R
H36B H 0.2272 1.0074 -0.1577 0.175 Uiso 1 1 calc R
C37 C 0.286(3) 0.9255(14) -0.184(3) 0.197(18) Uani 1 1 d .
H37A H 0.3047 0.8821 -0.1544 0.237 Uiso 1 1 calc R
H37B H 0.3542 0.9482 -0.1745 0.237 Uiso 1 1 calc R
C38 C 0.216(4) 0.9174(19) -0.294(2) 0.30(3) Uani 1 1 d .
H38A H 0.2578 0.8933 -0.3232 0.448 Uiso 1 1 calc R
H38B H 0.1983 0.9603 -0.3236 0.448 Uiso 1 1 calc R
H38C H 0.1503 0.8937 -0.3037 0.448 Uiso 1 1 calc R
S1 S 0.1691(7) 0.9981(4) 0.3071(6) 0.144(3) Uiso 1 1 d D
O2 O 0.169(3) 0.9601(19) 0.243(3) 0.331(17) Uiso 1 1 d .
O3 O 0.106(2) 1.0617(12) 0.2809(16) 0.209(9) Uiso 1 1 d .
O4 O 0.275(5) 1.016(3) 0.365(4) 0.45(3) Uiso 1 1 d .
F1 F 0.032(2) 0.989(3) 0.388(4) 0.60(4) Uiso 1 1 d D
F2 F 0.1945(19) 1.0080(12) 0.4787(17) 0.243(9) Uiso 1 1 d D
F3 F 0.246(2) 0.9304(17) 0.446(2) 0.363(16) Uiso 1 1 d D
C39 C 0.138(2) 0.9599(13) 0.4046(12) 0.37(3) Uiso 1 1 d D

loop_
_atom_site_aniso_label
_atom_site_aniso_U_11
_atom_site_aniso_U_22
_atom_site_aniso_U_33
_atom_site_aniso_U_23
_atom_site_aniso_U_13
_atom_site_aniso_U_12
Rh1 0.0514(6) 0.0531(6) 0.0559(6) -0.0015(7) 0.0195(5) -0.0005(7)
O1 0.094(8) 0.065(7) 0.080(8) 0.026(6) 0.021(6) -0.007(6)
C1 0.050(11) 0.049(10) 0.141(18) -0.006(12) -0.003(11) 0.016(8)
C2 0.046(10) 0.132(18) 0.075(12) 0.011(13) 0.005(9) 0.026(12)
C3 0.043(9) 0.099(15) 0.089(13) 0.018(14) 0.007(9) -0.011(12)
C4 0.056(10) 0.091(14) 0.095(13) -0.037(13) 0.002(10) 0.004(12)
C5 0.050(10) 0.099(15) 0.074(11) 0.024(10) 0.018(8) 0.007(10)
C6 0.085(16) 0.099(16) 0.20(3) 0.010(18) 0.012(16) 0.013(13)
C7 0.075(15) 0.31(4) 0.13(2) -0.10(2) 0.048(14) 0.007(19)
C8 0.087(16) 0.26(3) 0.128(18) 0.12(2) -0.014(13) -0.063(19)
C9 0.105(18) 0.124(19) 0.21(3) -0.11(2) -0.016(18) 0.013(15)
C10 0.087(16) 0.40(5) 0.060(12) 0.05(2) 0.013(11) -0.02(2)
C11 0.053(9) 0.047(8) 0.045(7) 0.003(6) 0.011(7) 0.003(6)
C12 0.046(8) 0.063(10) 0.089(11) 0.015(8) 0.027(8) 0.025(7)
C13 0.058(9) 0.057(9) 0.047(8) 0.018(6) 0.015(7) 0.015(7)
C14 0.042(8) 0.077(11) 0.048(8) 0.001(8) 0.009(7) 0.002(8)
C15 0.064(10) 0.046(8) 0.076(10) 0.001(8) 0.025(8) -0.010(8)
C16 0.063(10) 0.062(10) 0.068(9) -0.001(8) 0.029(8) -0.006(8)
C17 0.100(14) 0.062(10) 0.099(13) 0.009(9) 0.057(12) 0.014(9)
C18 0.114(17) 0.15(2) 0.078(13) 0.031(15) 0.057(12) 0.034(17)
C19 0.102(16) 0.19(3) 0.079(14) 0.030(17) 0.060(13) 0.002(17)
C20 0.19(3) 0.092(14) 0.097(14) 0.015(12) 0.082(17) -0.024(15)
C21 0.108(15) 0.083(12) 0.077(11) 0.008(10) 0.048(11) -0.011(11)
C22 0.062(9) 0.053(8) 0.058(8) -0.019(8) 0.025(7) -0.026(8)
C23 0.072(11) 0.085(12) 0.078(11) 0.017(9) 0.045(9) 0.002(10)
C24 0.103(15) 0.089(13) 0.103(14) 0.011(12) 0.064(13) 0.013(11)
C25 0.112(17) 0.100(15) 0.106(16) -0.010(13) 0.072(14) -0.012(13)
C26 0.087(13) 0.125(17) 0.074(11) 0.035(13) 0.030(10) -0.019(14)
C27 0.077(11) 0.093(13) 0.063(10) -0.002(9) 0.037(9) 0.000(9)
C28 0.087(12) 0.047(8) 0.069(10) 0.008(7) 0.031(9) -0.003(8)
C29 0.065(10) 0.062(10) 0.071(10) 0.021(8) 0.033(9) -0.007(8)
C30 0.095(16) 0.093(14) 0.107(15) -0.011(12) 0.040(13) -0.012(12)
C31 0.079(16) 0.13(2) 0.17(2) 0.028(19) 0.063(17) 0.001(15)
C32 0.12(2) 0.14(3) 0.086(17) 0.009(16) -0.002(16) -0.048(19)
C33 0.13(2) 0.11(2) 0.098(16) 0.001(14) 0.026(18) -0.057(18)
C34 0.093(14) 0.055(9) 0.090(12) -0.001(9) 0.036(11) -0.014(10)
C35 0.130(18) 0.081(13) 0.103(15) 0.013(11) 0.050(13) -0.012(12)
C36 0.14(2) 0.15(2) 0.13(2) 0.054(19) 0.040(18) -0.025(19)
C37 0.29(5) 0.12(2) 0.29(5) 0.09(3) 0.24(4) 0.05(3)
C38 0.54(8) 0.30(5) 0.10(2) -0.05(3) 0.16(3) -0.23(5)

loop_
_atom_type_symbol
_atom_type_description
_atom_type_scat_dispersion_real
_atom_type_scat_dispersion_imag
_atom_type_scat_source
C C 0.0033 0.0016 'International Tables Vol C Tables 4.2.6.8 and 6.1.1.4'
H H 0.0000 0.0000 'International Tables Vol C Tables 4.2.6.8 and 6.1.1.4'
O O 0.0106 0.0060 'International Tables Vol C Tables 4.2.6.8 and 6.1.1.4'
F F 0.0171 0.0103 'International Tables Vol C Tables 4.2.6.8 and 6.1.1.4'
S S 0.1246 0.1234 'International Tables Vol C Tables 4.2.6.8 and 6.1.1.4'
Rh Rh -1.1178 0.9187 'International Tables Vol C Tables 4.2.6.8 and 6.1.1.4'

loop_
_geom_angle_atom_site_label_1
_geom_angle_atom_site_label_2
_geom_angle_atom_site_label_3
_geom_angle
C4 Rh1 C5 37.3(7)
C4 Rh1 C2 62.8(8)
C5 Rh1 C2 61.8(7)
C4 Rh1 C3 38.8(7)
C5 Rh1 C3 62.1(7)
C2 Rh1 C3 35.7(7)
C4 Rh1 C15 172.6(8)
C5 Rh1 C15 149.2(7)
C2 Rh1 C15 115.2(7)
C3 Rh1 C15 135.4(7)
C4 Rh1 C1 62.6(7)
C5 Rh1 C1 36.1(7)
C2 Rh1 C1 38.6(7)
C3 Rh1 C1 62.2(7)
C15 Rh1 C1 120.8(6)
C4 Rh1 C11 134.5(8)
C5 Rh1 C11 171.6(7)
C2 Rh1 C11 118.4(7)
C3 Rh1 C11 112.8(6)
C15 Rh1 C11 39.1(5)
C1 Rh1 C11 149.1(8)
C4 Rh1 C14 149.0(8)
C5 Rh1 C14 122.0(6)
C2 Rh1 C14 137.7(9)
C3 Rh1 C14 171.7(8)
C15 Rh1 C14 37.3(5)
C1 Rh1 C14 116.0(6)
C11 Rh1 C14 64.1(5)
C4 Rh1 C12 114.8(7)
C5 Rh1 C12 138.4(7)
C2 Rh1 C12 146.6(8)
C3 Rh1 C12 119.9(7)
C15 Rh1 C12 62.5(6)
C1 Rh1 C12 173.7(8)
C11 Rh1 C12 36.9(5)
C14 Rh1 C12 62.8(6)
C4 Rh1 C13 120.9(6)
C5 Rh1 C13 117.7(6)
C2 Rh1 C13 174.1(9)
C3 Rh1 C13 150.0(8)
C15 Rh1 C13 61.8(6)
C1 Rh1 C13 137.4(7)
C11 Rh1 C13 63.0(5)
C14 Rh1 C13 36.8(5)
C12 Rh1 C13 37.9(5)
C35 O1 C28 111.1(13)
C5 C1 C2 104.5(16)
C5 C1 C6 128(3)
C2 C1 C6 127(2)
C5 C1 Rh1 69.4(10)
C2 C1 Rh1 68.7(10)
C6 C1 Rh1 123.2(13)
C3 C2 C1 109.4(19)
C3 C2 C7 129(2)
C1 C2 C7 122(2)
C3 C2 Rh1 72.4(11)
C1 C2 Rh1 72.7(10)
C7 C2 Rh1 123.3(13)
C2 C3 C4 108(2)
C2 C3 C8 125(2)
C4 C3 C8 127(2)
C2 C3 Rh1 71.9(12)
C4 C3 Rh1 68.8(10)
C8 C3 Rh1 122.1(12)
C5 C4 C3 105.9(17)
C5 C4 C9 128(2)
C3 C4 C9 126(2)
C5 C4 Rh1 72.6(11)
C3 C4 Rh1 72.4(10)
C9 C4 Rh1 124.7(13)
C1 C5 C4 111.8(17)
C1 C5 C10 125(2)
C4 C5 C10 123(2)
C1 C5 Rh1 74.4(11)
C4 C5 Rh1 70.1(9)
C10 C5 Rh1 126.1(12)
C12 C11 C15 105.7(13)
C12 C11 C16 127.5(13)
C15 C11 C16 126.9(13)
C12 C11 Rh1 72.9(8)
C15 C11 Rh1 68.9(8)
C16 C11 Rh1 123.2(10)
C11 C12 C13 108.6(13)
C11 C12 Rh1 70.3(7)
C13 C12 Rh1 71.1(8)
C14 C13 C12 108.1(13)
C14 C13 C22 134.0(13)
C12 C13 C22 117.8(12)
C14 C13 Rh1 70.3(8)
C12 C13 Rh1 70.9(8)
C22 C13 Rh1 126.4(10)
C15 C14 C13 107.8(14)
C15 C14 C28 120.9(14)
C13 C14 C28 130.8(13)
C15 C14 Rh1 69.7(8)
C13 C14 Rh1 72.9(9)
C28 C14 Rh1 128.8(10)
C14 C15 C11 109.8(14)
C14 C15 Rh1 73.0(9)
C11 C15 Rh1 72.0(8)
C21 C16 C17 117.1(15)
C21 C16 C11 121.4(14)
C17 C16 C11 121.4(14)
C18 C17 C16 121.8(17)
C17 C18 C19 118(2)
C20 C19 C18 120.5(19)
C19 C20 C21 121(2)
C16 C21 C20 121.7(19)
C27 C22 C23 116.9(14)
C27 C22 C13 123.6(14)
C23 C22 C13 119.5(13)
C22 C23 C24 124.8(15)
C25 C24 C23 115.1(18)
C26 C25 C24 124.0(18)
C25 C26 C27 118.7(16)
C22 C27 C26 120.2(16)
O1 C28 C29 116.3(13)
O1 C28 C14 110.2(12)
C29 C28 C14 109.2(12)
C30 C29 C34 120.8(17)
C30 C29 C28 119.3(17)
C34 C29 C28 119.6(16)
C29 C30 C31 120(2)
C32 C31 C30 117(2)
C33 C32 C31 119(3)
C32 C33 C34 124(3)
C29 C34 C33 118(2)
O1 C35 C36 109.1(17)
C37 C36 C35 115(3)
C36 C37 C38 112(3)
O2 S1 O4 110(3)
O2 S1 O3 120(2)
O4 S1 O3 106(3)
O2 S1 C39 116(2)
O4 S1 C39 95(2)
O3 S1 C39 106.9(13)
F3 C39 F2 80(2)
F3 C39 F1 166(3)
F2 C39 F1 92(2)
F3 C39 S1 91.1(17)
F2 C39 S1 97.3(13)
F1 C39 S1 101(3)

loop_
_geom_bond_atom_site_label_1
_geom_bond_atom_site_label_2
_geom_bond_distance
Rh1 C4 2.102(16)
Rh1 C5 2.134(16)
Rh1 C2 2.142(18)
Rh1 C3 2.149(16)
Rh1 C15 2.159(14)
Rh1 C1 2.196(16)
Rh1 C11 2.200(13)
Rh1 C14 2.201(14)
Rh1 C12 2.233(13)
Rh1 C13 2.236(15)
O1 C35 1.395(19)
O1 C28 1.419(17)
C1 C5 1.34(2)
C1 C2 1.43(3)
C1 C6 1.51(2)
C2 C3 1.32(3)
C2 C7 1.59(3)
C3 C4 1.41(3)
C3 C8 1.52(3)
C4 C5 1.35(3)
C4 C9 1.53(2)
C5 C10 1.55(2)
C11 C12 1.402(19)
C11 C15 1.459(18)
C11 C16 1.47(2)
C12 C13 1.453(19)
C13 C14 1.40(2)
C13 C22 1.494(19)
C14 C15 1.394(19)
C14 C28 1.53(2)
C16 C21 1.35(2)
C16 C17 1.41(2)
C17 C18 1.37(2)
C18 C19 1.39(3)
C19 C20 1.35(3)
C20 C21 1.35(2)
C22 C27 1.38(2)
C22 C23 1.38(2)
C23 C24 1.39(2)
C24 C25 1.36(3)
C25 C26 1.36(3)
C26 C27 1.41(2)
C28 C29 1.50(2)
C29 C30 1.32(2)
C29 C34 1.37(2)
C30 C31 1.50(3)
C31 C32 1.36(3)
C32 C33 1.31(3)
C33 C34 1.40(3)
C35 C36 1.55(3)
C36 C37 1.40(3)
C37 C38 1.57(4)
S1 O2 1.23(4)
S1 O4 1.38(6)
S1 O3 1.50(2)
S1 C39 1.8501(11)
F1 C39 1.4499(11)
F2 C39 1.4501(11)
F3 C39 1.4500(11)
